data_4518402
loop_
_publ_author_name
'Xie, Guanying'
'Wang, Lei'
'Li, Peizhou'
'Song, Shuang'
'Yao, Changlin'
'Wang, Shanpeng'
'Liu, Yang'
'Wang, Zhen'
'Wang, Xinyuan'
'Tao, Xutang'

_publ_section_title
;
 Low-Dimensional Hybrid Lead Iodide Perovskites Single Crystals via
 Bifunctional Amino Acid Cross-Linkage: Structural Diversity and
 Properties Controllability.
;
_journal_issue 2
_journal_name_full 'ACS applied materials &amp; interfaces'
_journal_page_first 3325
_journal_page_last 3335
_journal_paper_doi 10.1021/acsami.0c16402
_journal_volume 13
_journal_year 2021
_chemical_formula_moiety 'I4 Pb, 2(C10 H22 N O2) '
_chemical_formula_sum 'C20 H44 I4 N2 O4 Pb'
_chemical_formula_weight 1091.36
_space_group_IT_number 14
_space_group_name_Hall '-P 2ybc'
_space_group_name_H-M_alt 'P 1 21/c 1'
_symmetry_cell_setting monoclinic
_symmetry_space_group_name_H-M 'P 1 21/c 1'
_atom_sites_solution_hydrogens geom
_atom_sites_solution_primary direct
_atom_sites_solution_secondary difmap
_audit_creation_method SHELXL-97
_cell_angle_alpha 90.00
_cell_angle_beta 93.278(3)
_cell_angle_gamma 90.00
_cell_formula_units_Z 2
_cell_length_a 22.622(2)
_cell_length_b 8.3121(7)
_cell_length_c 8.9769(7)
_cell_measurement_reflns_used 9656
_cell_measurement_temperature 283(2)
_cell_measurement_theta_max 25.96
_cell_measurement_theta_min 2.71
_cell_volume 1685.2(2)
_computing_structure_refinement 'SHELXL-97 (Sheldrick, 1997)'
_computing_structure_solution 'SHELXS-97 (Sheldrick, 1990)'
_diffrn_ambient_temperature 283(2)
_diffrn_measured_fraction_theta_full 0.999
_diffrn_measured_fraction_theta_max 0.999
_diffrn_measurement_device_type 'Bruker APEX-II CCD'
_diffrn_radiation_monochromator graphite
_diffrn_radiation_source 'fine-focus sealed tube'
_diffrn_radiation_type MoK\a
_diffrn_radiation_wavelength 0.71073
_diffrn_reflns_av_R_equivalents 0.0653
_diffrn_reflns_av_sigmaI/netI 0.0365
_diffrn_reflns_limit_h_max 27
_diffrn_reflns_limit_h_min -27
_diffrn_reflns_limit_k_max 10
_diffrn_reflns_limit_k_min -10
_diffrn_reflns_limit_l_max 10
_diffrn_reflns_limit_l_min -10
_diffrn_reflns_number 25676
_diffrn_reflns_theta_full 25.35
_diffrn_reflns_theta_max 25.35
_diffrn_reflns_theta_min 2.61
_exptl_absorpt_coefficient_mu 8.693
_exptl_crystal_colour yellow
_exptl_crystal_density_diffrn 2.151
_exptl_crystal_density_method 'not measured'
_exptl_crystal_description plate
_exptl_crystal_F_000 1008
_exptl_crystal_size_max 0.08
_exptl_crystal_size_mid 0.07
_exptl_crystal_size_min 0.07
_refine_diff_density_max 0.720
_refine_diff_density_min -0.792
_refine_diff_density_rms 0.126
_refine_ls_extinction_coef 0.0012(2)
_refine_ls_extinction_expression Fc^*^=kFc[1+0.001xFc^2^\l^3^/sin(2\q)]^-1/4^
_refine_ls_extinction_method SHELXL
_refine_ls_goodness_of_fit_ref 1.086
_refine_ls_hydrogen_treatment mixed
_refine_ls_matrix_type full
_refine_ls_number_parameters 264
_refine_ls_number_reflns 3075
_refine_ls_number_restraints 69
_refine_ls_restrained_S_all 1.099
_refine_ls_R_factor_all 0.0348
_refine_ls_R_factor_gt 0.0273
_refine_ls_shift/su_max 0.003
_refine_ls_shift/su_mean 0.000
_refine_ls_structure_factor_coef Fsqd
_refine_ls_weighting_details 'calc w=1/[\s^2^(Fo^2^)+(0.0394P)^2^+0.0000P] where P=(Fo^2^+2Fc^2^)/3'
_refine_ls_weighting_scheme calc
_refine_ls_wR_factor_gt 0.0692
_refine_ls_wR_factor_ref 0.0736
_reflns_number_gt 2668
_reflns_number_total 3079
_reflns_threshold_expression >2sigma(I)
_cod_data_source_file am0c16402_si_005.cif
_cod_data_source_block c10
_cod_depositor_comments 'Adding full bibliography for 4518400--4518404.cif.'
_cod_original_sg_symbol_H-M P2(1)/c
_cod_database_code 4518402

loop_
_symmetry_equiv_pos_as_xyz
'x, y, z'
'-x, y+1/2, -z+1/2'
'-x, -y, -z'
'x, -y-1/2, z-1/2'

loop_
_atom_site_label
_atom_site_type_symbol
_atom_site_fract_x
_atom_site_fract_y
_atom_site_fract_z
_atom_site_U_iso_or_equiv
_atom_site_adp_type
_atom_site_occupancy
_atom_site_symmetry_multiplicity
_atom_site_calc_flag
_atom_site_refinement_flags
_atom_site_disorder_assembly
_atom_site_disorder_group
Pb1 Pb 0.5000 0.5000 0.5000 0.04333(12) Uani 1 2 d S . 1
I1 I 0.474719(19) 0.68583(4) 0.19061(4) 0.05777(15) Uani 1 1 d . . 1
I2 I 0.361055(19) 0.43173(5) 0.50325(5) 0.06584(16) Uani 1 1 d . A 1
O2 O 0.0640(9) 0.500(3) 0.906(3) 0.121(7) Uani 0.563(14) 1 d PDU B 1
O1 O -0.0267(15) 0.617(9) 0.858(4) 0.35(3) Uani 0.563(14) 1 d PD B 1
H1 H -0.0209 0.6550 0.9423 0.520 Uiso 0.563(14) 1 calc PR B 1
C1 C 0.0256(15) 0.541(5) 0.815(3) 0.15(2) Uani 0.563(14) 1 d PD B 1
C2 C 0.0575(12) 0.568(4) 0.668(3) 0.111(9) Uani 0.563(14) 1 d PDU B 1
H2A H 0.0283 0.5460 0.5866 0.134 Uiso 0.563(14) 1 calc PR B 1
H2B H 0.0661 0.6821 0.6629 0.134 Uiso 0.563(14) 1 calc PR B 1
C3 C 0.1138(14) 0.481(5) 0.629(3) 0.138(14) Uani 0.563(14) 1 d PDU B 1
H3A H 0.1080 0.3652 0.6303 0.166 Uiso 0.563(14) 1 calc PR B 1
H3B H 0.1463 0.5082 0.6997 0.166 Uiso 0.563(14) 1 calc PR B 1
C4 C 0.1265(12) 0.539(4) 0.471(3) 0.105(8) Uani 0.563(14) 1 d PDU B 1
H4A H 0.1448 0.6448 0.4748 0.125 Uiso 0.563(14) 1 calc PR B 1
H4B H 0.0901 0.5454 0.4084 0.125 Uiso 0.563(14) 1 calc PR B 1
C5 C 0.1693(10) 0.413(3) 0.408(2) 0.115(6) Uani 0.563(14) 1 d PDU B 1
H5A H 0.2055 0.4121 0.4717 0.138 Uiso 0.563(14) 1 calc PR B 1
H5B H 0.1513 0.3073 0.4160 0.138 Uiso 0.563(14) 1 calc PR B 1
C6 C 0.1859(11) 0.436(3) 0.248(2) 0.130(10) Uani 0.563(14) 1 d PD B 1
H6A H 0.2105 0.3461 0.2214 0.156 Uiso 0.563(14) 1 calc PR B 1
H6B H 0.1498 0.4307 0.1841 0.156 Uiso 0.563(14) 1 calc PR B 1
C7 C 0.2176(10) 0.588(3) 0.210(2) 0.144(11) Uani 0.563(14) 1 d PD B 1
H7A H 0.2543 0.5922 0.2716 0.172 Uiso 0.563(14) 1 calc PR B 1
H7B H 0.1935 0.6782 0.2384 0.172 Uiso 0.563(14) 1 calc PR B 1
C8 C 0.2324(7) 0.609(3) 0.044(2) 0.133(9) Uani 0.563(14) 1 d PD B 1
H8A H 0.2079 0.5415 -0.0219 0.159 Uiso 0.563(14) 1 calc PR B 1
H8B H 0.2286 0.7205 0.0124 0.159 Uiso 0.563(14) 1 calc PR B 1
C9 C 0.2961(6) 0.555(2) 0.0541(14) 0.084(4) Uani 0.563(14) 1 d PD B 1
H9A H 0.2979 0.4419 0.0815 0.101 Uiso 0.563(14) 1 calc PR B 1
H9B H 0.3180 0.6154 0.1313 0.101 Uiso 0.563(14) 1 calc PR B 1
C10 C 0.3249(8) 0.579(2) -0.0954(17) 0.070(4) Uani 0.563(14) 1 d PD B 1
H10A H 0.2966 0.5539 -0.1776 0.084 Uiso 0.563(14) 1 calc PR B 1
H10B H 0.3374 0.6896 -0.1053 0.084 Uiso 0.563(14) 1 calc PR B 1
N1 N 0.3772(12) 0.469(3) -0.099(4) 0.063(7) Uani 0.563(14) 1 d PDU B 1
H1A H 0.4063 0.5064 -0.0376 0.094 Uiso 0.563(14) 1 calc PR B 1
H1B H 0.3894 0.4647 -0.1914 0.094 Uiso 0.563(14) 1 calc PR B 1
H1C H 0.3670 0.3711 -0.0701 0.094 Uiso 0.563(14) 1 calc PR B 1
O1' O 0.0543(11) 0.426(2) 0.898(3) 0.114(8) Uani 0.437(14) 1 d PD B 2
H1' H 0.0842 0.3915 0.8618 0.171 Uiso 0.437(14) 1 calc PR B 2
O2' O -0.0125(8) 0.628(2) 0.845(2) 0.094(5) Uani 0.437(14) 1 d PDU B 2
C1' C 0.0348(9) 0.570(4) 0.820(3) 0.085(12) Uani 0.437(14) 1 d PD B 2
C2' C 0.0570(18) 0.637(3) 0.671(3) 0.105(12) Uani 0.437(14) 1 d PD B 2
H2'A H 0.0786 0.7365 0.6883 0.126 Uiso 0.437(14) 1 calc PR B 2
H2'B H 0.0237 0.6577 0.6004 0.126 Uiso 0.437(14) 1 calc PR B 2
C3' C 0.0983(12) 0.506(4) 0.608(3) 0.073(7) Uani 0.437(14) 1 d PD B 2
H3'A H 0.0790 0.4016 0.6113 0.087 Uiso 0.437(14) 1 calc PR B 2
H3'B H 0.1348 0.5002 0.6700 0.087 Uiso 0.437(14) 1 calc PR B 2
C4' C 0.1127(19) 0.546(7) 0.443(3) 0.21(3) Uani 0.437(14) 1 d PD B 2
H4'A H 0.0804 0.5054 0.3775 0.249 Uiso 0.437(14) 1 calc PR B 2
H4'B H 0.1133 0.6617 0.4322 0.249 Uiso 0.437(14) 1 calc PR B 2
C5' C 0.1698(18) 0.480(4) 0.390(4) 0.169(19) Uani 0.437(14) 1 d PDU B 2
H5'A H 0.1679 0.3637 0.3819 0.203 Uiso 0.437(14) 1 calc PR B 2
H5'B H 0.2027 0.5083 0.4590 0.203 Uiso 0.437(14) 1 calc PR B 2
C6' C 0.1778(16) 0.556(4) 0.236(3) 0.140(14) Uani 0.437(14) 1 d PD B 2
H6'A H 0.1407 0.5642 0.1770 0.168 Uiso 0.437(14) 1 calc PR B 2
H6'B H 0.1967 0.6604 0.2438 0.168 Uiso 0.437(14) 1 calc PR B 2
C7' C 0.2184(14) 0.429(4) 0.176(4) 0.163(15) Uani 0.437(14) 1 d PD B 2
H7'A H 0.2502 0.4056 0.2496 0.195 Uiso 0.437(14) 1 calc PR B 2
H7'B H 0.1962 0.3302 0.1568 0.195 Uiso 0.437(14) 1 calc PR B 2
C8' C 0.2442(18) 0.483(5) 0.034(4) 0.174(15) Uani 0.437(14) 1 d PDU B 2
H8'A H 0.2071 0.4799 -0.0256 0.209 Uiso 0.437(14) 1 calc PR B 2
H8'B H 0.2475 0.5956 0.0631 0.209 Uiso 0.437(14) 1 calc PR B 2
C9' C 0.2820(13) 0.499(3) -0.096(3) 0.142(13) Uani 0.437(14) 1 d PD B 2
H9'A H 0.2666 0.5775 -0.1690 0.170 Uiso 0.437(14) 1 calc PR B 2
H9'B H 0.2887 0.3972 -0.1450 0.170 Uiso 0.437(14) 1 calc PR B 2
C10' C 0.3361(12) 0.559(4) -0.007(5) 0.133(13) Uani 0.437(14) 1 d PD B 2
H10C H 0.3362 0.6757 0.0013 0.160 Uiso 0.437(14) 1 calc PR B 2
H10D H 0.3388 0.5129 0.0928 0.160 Uiso 0.437(14) 1 calc PR B 2
N1' N 0.3844(16) 0.501(5) -0.098(5) 0.062(8) Uani 0.437(14) 1 d PD B 2
H1'A H 0.3944 0.4011 -0.0702 0.094 Uiso 0.437(14) 1 calc PR B 2
H1'B H 0.4158 0.5650 -0.0841 0.094 Uiso 0.437(14) 1 calc PR B 2
H1'C H 0.3721 0.5013 -0.1937 0.094 Uiso 0.437(14) 1 calc PR B 2

loop_
_atom_site_aniso_label
_atom_site_aniso_U_11
_atom_site_aniso_U_22
_atom_site_aniso_U_33
_atom_site_aniso_U_23
_atom_site_aniso_U_13
_atom_site_aniso_U_12
Pb1 0.0596(2) 0.03801(17) 0.03262(17) 0.00014(9) 0.00499(12) -0.00048(11)
I1 0.0826(3) 0.0470(2) 0.0438(2) 0.01664(14) 0.00439(18) -0.00066(17)
I2 0.0603(3) 0.0696(3) 0.0675(3) -0.0074(2) 0.0026(2) -0.00571(19)
O2 0.117(10) 0.135(11) 0.114(10) 0.008(8) 0.016(7) 0.002(8)
O1 0.24(4) 0.60(7) 0.20(4) 0.08(4) 0.01(3) 0.11(5)
C1 0.23(5) 0.16(3) 0.07(2) -0.01(2) -0.02(3) 0.02(3)
C2 0.092(16) 0.13(2) 0.115(19) -0.008(16) 0.025(13) -0.023(14)
C3 0.12(3) 0.21(3) 0.085(19) 0.010(16) 0.031(18) 0.034(18)
C4 0.073(15) 0.18(2) 0.058(10) -0.015(11) 0.016(11) -0.009(11)
C5 0.116(10) 0.128(10) 0.104(9) 0.003(8) 0.036(8) -0.011(7)
C6 0.087(14) 0.22(3) 0.091(13) -0.023(16) 0.062(11) -0.010(16)
C7 0.080(14) 0.22(3) 0.14(2) 0.06(2) 0.023(13) -0.039(16)
C8 0.106(13) 0.152(17) 0.149(17) 0.071(13) 0.086(13) 0.073(12)
C9 0.057(9) 0.136(12) 0.061(8) -0.014(8) 0.022(7) -0.010(8)
C10 0.055(10) 0.099(11) 0.059(8) -0.012(8) 0.016(7) 0.004(8)
N1 0.065(9) 0.059(11) 0.065(9) -0.001(7) 0.003(6) -0.007(7)
O1' 0.136(17) 0.110(15) 0.104(13) -0.005(12) 0.064(12) -0.014(13)
O2' 0.082(8) 0.130(9) 0.076(8) 0.014(7) 0.039(7) 0.027(7)
C1' 0.041(12) 0.16(3) 0.056(16) -0.012(16) 0.020(11) -0.028(16)
C2' 0.15(3) 0.10(2) 0.066(14) -0.017(14) 0.037(14) -0.005(18)
C3' 0.037(10) 0.114(17) 0.068(14) 0.005(11) 0.001(10) -0.005(10)
C4' 0.11(3) 0.36(7) 0.14(4) 0.09(4) -0.06(3) -0.10(3)
C5' 0.17(2) 0.17(2) 0.17(2) 0.007(10) 0.017(10) -0.009(10)
C6' 0.18(4) 0.16(3) 0.077(17) -0.01(2) 0.01(2) -0.03(3)
C7' 0.11(3) 0.23(4) 0.14(3) 0.03(3) -0.04(2) -0.03(3)
C8' 0.170(17) 0.180(17) 0.172(17) 0.000(10) 0.011(10) -0.012(10)
C9' 0.15(3) 0.15(3) 0.12(2) 0.016(17) -0.01(2) 0.07(2)
C10' 0.12(3) 0.11(2) 0.16(3) -0.06(2) -0.01(3) -0.010(18)
N1' 0.076(15) 0.047(13) 0.066(12) -0.014(10) 0.022(11) -0.010(10)

loop_
_atom_type_symbol
_atom_type_description
_atom_type_scat_dispersion_real
_atom_type_scat_dispersion_imag
_atom_type_scat_source
C C 0.0033 0.0016 'International Tables Vol C Tables 4.2.6.8 and 6.1.1.4'
H H 0.0000 0.0000 'International Tables Vol C Tables 4.2.6.8 and 6.1.1.4'
I I -0.4742 1.8119 'International Tables Vol C Tables 4.2.6.8 and 6.1.1.4'
N N 0.0061 0.0033 'International Tables Vol C Tables 4.2.6.8 and 6.1.1.4'
O O 0.0106 0.0060 'International Tables Vol C Tables 4.2.6.8 and 6.1.1.4'
Pb Pb -3.3944 10.1111 'International Tables Vol C Tables 4.2.6.8 and 6.1.1.4'

loop_
_geom_angle_atom_site_label_1
_geom_angle_atom_site_label_2
_geom_angle_atom_site_label_3
_geom_angle
_geom_angle_site_symmetry_1
_geom_angle_site_symmetry_3
_geom_angle_publ_flag
I1 Pb1 I1 180.0 4_576 2_645 ?
I1 Pb1 I2 86.210(11) 4_576 . ?
I1 Pb1 I2 93.790(11) 2_645 . ?
I1 Pb1 I2 93.790(11) 4_576 3_666 ?
I1 Pb1 I2 86.210(11) 2_645 3_666 ?
I2 Pb1 I2 180.000(16) . 3_666 ?
I1 Pb1 I1 87.608(7) 4_576 3_666 ?
I1 Pb1 I1 92.392(7) 2_645 3_666 ?
I2 Pb1 I1 91.916(11) . 3_666 ?
I2 Pb1 I1 88.084(11) 3_666 3_666 ?
I1 Pb1 I1 92.392(7) 4_576 . ?
I1 Pb1 I1 87.608(7) 2_645 . ?
I2 Pb1 I1 88.084(11) . . ?
I2 Pb1 I1 91.916(11) 3_666 . ?
I1 Pb1 I1 180.0 3_666 . ?
Pb1 I1 Pb1 146.247(14) 2_655 . ?
O2 C1 O1 121(2) . . ?
O2 C1 C2 105(3) . . ?
O1 C1 C2 127(2) . . ?
C3 C2 C1 124(2) . . ?
C3 C2 H2A 106.4 . . ?
C1 C2 H2A 106.4 . . ?
C3 C2 H2B 106.4 . . ?
C1 C2 H2B 106.4 . . ?
H2A C2 H2B 106.4 . . ?
C2 C3 C4 105.1(19) . . ?
C2 C3 H3A 110.7 . . ?
C4 C3 H3A 110.7 . . ?
C2 C3 H3B 110.7 . . ?
C4 C3 H3B 110.7 . . ?
H3A C3 H3B 108.8 . . ?
C3 C4 C5 105.8(19) . . ?
C3 C4 H4A 110.6 . . ?
C5 C4 H4A 110.6 . . ?
C3 C4 H4B 110.6 . . ?
C5 C4 H4B 110.6 . . ?
H4A C4 H4B 108.7 . . ?
C6 C5 C4 116.5(18) . . ?
C6 C5 H5A 108.2 . . ?
C4 C5 H5A 108.2 . . ?
C6 C5 H5B 108.2 . . ?
C4 C5 H5B 108.2 . . ?
H5A C5 H5B 107.3 . . ?
C7 C6 C5 117.9(19) . . ?
C7 C6 H6A 107.8 . . ?
C5 C6 H6A 107.8 . . ?
C7 C6 H6B 107.8 . . ?
C5 C6 H6B 107.8 . . ?
H6A C6 H6B 107.2 . . ?
C6 C7 C8 116.3(18) . . ?
C6 C7 H7A 108.2 . . ?
C8 C7 H7A 108.2 . . ?
C6 C7 H7B 108.2 . . ?
C8 C7 H7B 108.2 . . ?
H7A C7 H7B 107.4 . . ?
C9 C8 C7 99.6(14) . . ?
C9 C8 H8A 111.9 . . ?
C7 C8 H8A 111.9 . . ?
C9 C8 H8B 111.9 . . ?
C7 C8 H8B 111.9 . . ?
H8A C8 H8B 109.6 . . ?
C8 C9 C10 111.1(12) . . ?
C8 C9 H9A 109.4 . . ?
C10 C9 H9A 109.4 . . ?
C8 C9 H9B 109.4 . . ?
C10 C9 H9B 109.4 . . ?
H9A C9 H9B 108.0 . . ?
N1 C10 C9 108.4(19) . . ?
N1 C10 H10A 110.0 . . ?
C9 C10 H10A 110.0 . . ?
N1 C10 H10B 110.0 . . ?
C9 C10 H10B 110.0 . . ?
H10A C10 H10B 108.4 . . ?
C1' O1' H1' 109.5 . . ?
O2' C1' O1' 119.4(15) . . ?
O2' C1' C2' 110.5(15) . . ?
O1' C1' C2' 127.3(16) . . ?
C1' C2' C3' 106.9(19) . . ?
C1' C2' H2'A 110.3 . . ?
C3' C2' H2'A 110.3 . . ?
C1' C2' H2'B 110.3 . . ?
C3' C2' H2'B 110.3 . . ?
H2'A C2' H2'B 108.6 . . ?
C2' C3' C4' 110.7(17) . . ?
C2' C3' H3'A 109.5 . . ?
C4' C3' H3'A 109.5 . . ?
C2' C3' H3'B 109.5 . . ?
C4' C3' H3'B 109.5 . . ?
H3'A C3' H3'B 108.1 . . ?
C5' C4' C3' 117(3) . . ?
C5' C4' H4'A 108.1 . . ?
C3' C4' H4'A 108.1 . . ?
C5' C4' H4'B 108.1 . . ?
C3' C4' H4'B 108.1 . . ?
H4'A C4' H4'B 107.3 . . ?
C4' C5' C6' 106.5(18) . . ?
C4' C5' H5'A 110.4 . . ?
C6' C5' H5'A 110.4 . . ?
C4' C5' H5'B 110.4 . . ?
C6' C5' H5'B 110.4 . . ?
H5'A C5' H5'B 108.6 . . ?
C7' C6' C5' 98(3) . . ?
C7' C6' H6'A 112.1 . . ?
C5' C6' H6'A 112.1 . . ?
C7' C6' H6'B 112.1 . . ?
C5' C6' H6'B 112.1 . . ?
H6'A C6' H6'B 109.8 . . ?
C8' C7' C6' 111(3) . . ?
C8' C7' H7'A 109.4 . . ?
C6' C7' H7'A 109.4 . . ?
C8' C7' H7'B 109.4 . . ?
C6' C7' H7'B 109.4 . . ?
H7'A C7' H7'B 108.0 . . ?
C9' C8' C7' 163(4) . . ?
C9' C8' H8'A 95.1 . . ?
C7' C8' H8'A 95.1 . . ?
C9' C8' H8'B 95.1 . . ?
C7' C8' H8'B 95.1 . . ?
H8'A C8' H8'B 103.2 . . ?
C8' C9' C10' 95(3) . . ?
C8' C9' H9'A 112.7 . . ?
C10' C9' H9'A 112.7 . . ?
C8' C9' H9'B 112.7 . . ?
C10' C9' H9'B 112.7 . . ?
H9'A C9' H9'B 110.2 . . ?
N1' C10' C9' 101(3) . . ?
N1' C10' H10C 111.5 . . ?
C9' C10' H10C 111.5 . . ?
N1' C10' H10D 111.5 . . ?
C9' C10' H10D 111.5 . . ?
H10C C10' H10D 109.3 . . ?
C10' N1' H1'A 109.5 . . ?
C10' N1' H1'B 109.5 . . ?
H1'A N1' H1'B 109.5 . . ?
C10' N1' H1'C 109.5 . . ?
H1'A N1' H1'C 109.5 . . ?
H1'B N1' H1'C 109.5 . . ?

loop_
_geom_bond_atom_site_label_1
_geom_bond_atom_site_label_2
_geom_bond_distance
_geom_bond_site_symmetry_2
_geom_bond_publ_flag
Pb1 I1 3.1916(4) 4_576 ?
Pb1 I1 3.1916(4) 2_645 ?
Pb1 I2 3.1958(5) . ?
Pb1 I2 3.1958(5) 3_666 ?
Pb1 I1 3.2008(4) 3_666 ?
Pb1 I1 3.2008(4) . ?
I1 Pb1 3.1916(4) 2_655 ?
O2 C1 1.209(18) . ?
O1 C1 1.415(18) . ?
O1 H1 0.8200 . ?
C1 C2 1.560(18) . ?
C2 C3 1.523(18) . ?
C2 H2A 0.9700 . ?
C2 H2B 0.9700 . ?
C3 C4 1.544(18) . ?
C3 H3A 0.9700 . ?
C3 H3B 0.9700 . ?
C4 C5 1.557(17) . ?
C4 H4A 0.9700 . ?
C4 H4B 0.9700 . ?
C5 C6 1.522(17) . ?
C5 H5A 0.9700 . ?
C5 H5B 0.9700 . ?
C6 C7 1.496(18) . ?
C6 H6A 0.9700 . ?
C6 H6B 0.9700 . ?
C7 C8 1.558(17) . ?
C7 H7A 0.9700 . ?
C7 H7B 0.9700 . ?
C8 C9 1.508(15) . ?
C8 H8A 0.9700 . ?
C8 H8B 0.9700 . ?
C9 C10 1.538(14) . ?
C9 H9A 0.9700 . ?
C9 H9B 0.9700 . ?
C10 N1 1.494(17) . ?
C10 H10A 0.9700 . ?
C10 H10B 0.9700 . ?
N1 H1A 0.8900 . ?
N1 H1B 0.8900 . ?
N1 H1C 0.8900 . ?
O1' C1' 1.445(17) . ?
O1' H1' 0.8200 . ?
O2' C1' 1.202(16) . ?
C1' C2' 1.561(16) . ?
C2' C3' 1.561(18) . ?
C2' H2'A 0.9700 . ?
C2' H2'B 0.9700 . ?
C3' C4' 1.570(18) . ?
C3' H3'A 0.9700 . ?
C3' H3'B 0.9700 . ?
C4' C5' 1.51(2) . ?
C4' H4'A 0.9700 . ?
C4' H4'B 0.9700 . ?
C5' C6' 1.54(2) . ?
C5' H5'A 0.9700 . ?
C5' H5'B 0.9700 . ?
C6' C7' 1.520(19) . ?
C6' H6'A 0.9700 . ?
C6' H6'B 0.9700 . ?
C7' C8' 1.502(19) . ?
C7' H7'A 0.9700 . ?
C7' H7'B 0.9700 . ?
C8' C9' 1.493(19) . ?
C8' H8'A 0.9700 . ?
C8' H8'B 0.9700 . ?
C9' C10' 1.512(19) . ?
C9' H9'A 0.9700 . ?
C9' H9'B 0.9700 . ?
C10' N1' 1.485(19) . ?
C10' H10C 0.9700 . ?
C10' H10D 0.9700 . ?
N1' H1'A 0.8900 . ?
N1' H1'B 0.8900 . ?
N1' H1'C 0.8900 . ?
